data_4309828
loop_
_publ_author_name
'Mohamed Osman Awaleh'
'Antonella Badia'
'Fran\,cois Brisse'

_publ_contact_author_address
;
      Universit\'e de Montr\'eal
      D\'epartement de Chimie
      C.P. 6128, Succ. Centre-ville
      Montr\'eal, Qu\'ebec
      Canada, H3C 3J7
;
_publ_contact_author_email francois.brisse@umontreal.ca
_publ_contact_author_fax '+1 514 343 7586'
_publ_contact_author_name 'Dr Fran\,cois Brisse'
_publ_contact_author_phone '+1 514 343 2088'
_publ_section_title
;
Coordination Networks with Flexible Ligands Based on Silver(I) Salts:
Complexes of 1,3-Bis(phenylthio)propane with Silver(I) Salts of PF6-,
CF3COO-, CF3CF2COO-, CF3CF2CF2COO-,p-TsO-, and CF3SO3-
;
_journal_name_full 'Inorganic Chemistry'
_journal_page_first 7833
_journal_page_last 7845
_journal_paper_doi 10.1021/ic050617n
_journal_volume 44
_journal_year 2005
_chemical_compound_source 'Synthesized by the authors. See text'
_chemical_formula_moiety 'C19 H16 Ag1 F7 O2 S2'
_chemical_formula_sum 'C19 H16 Ag F7 O2 S2'
_chemical_formula_weight 581.31
_chemical_name_systematic
; 
 ? 
;
_space_group_IT_number 15
_symmetry_cell_setting monoclinic
_symmetry_space_group_name_Hall '-C 2yc'
_symmetry_space_group_name_H-M 'C 1 2/c 1'
_atom_sites_solution_hydrogens geom
_atom_sites_solution_primary direct
_atom_sites_solution_secondary difmap
_audit_creation_method SHELXL-97
_cell_angle_alpha 90.00
_cell_angle_beta 105.5430(10)
_cell_angle_gamma 90.00
_cell_formula_units_Z 8
_cell_length_a 17.1456(2)
_cell_length_b 8.31450(10)
_cell_length_c 30.1588(3)
_cell_measurement_reflns_used 5643
_cell_measurement_temperature 100(2)
_cell_measurement_theta_max 72.82
_cell_measurement_theta_min 3.04
_cell_volume 4142.12(8)
_computing_cell_refinement 'SMART (Bruker, 1999)'
_computing_data_collection 'SMART (Bruker, 1999)'
_computing_data_reduction 'SAINT (Bruker, 1999)'
_computing_molecular_graphics 'SHELXTL (Bruker, 1997)'
_computing_publication_material 'UdMX (local program)'
_computing_structure_refinement 'SHELXL97 (Sheldrick, 1997)'
_computing_structure_solution 'SHELXS97 (Sheldrick, 1997)'
_diffrn_ambient_temperature 100(2)
_diffrn_detector_area_resol_mean 5.5
_diffrn_measured_fraction_theta_full 0.993
_diffrn_measured_fraction_theta_max 0.993
_diffrn_measurement_device_type 'Bruker Smart 2000'
_diffrn_measurement_method \w
_diffrn_radiation_monochromator graphite
_diffrn_radiation_source 'Sealed Tube'
_diffrn_radiation_type CuK\a
_diffrn_radiation_wavelength 1.54178
_diffrn_reflns_av_R_equivalents 0.054
_diffrn_reflns_av_sigmaI/netI 0.0441
_diffrn_reflns_limit_h_max 21
_diffrn_reflns_limit_h_min -21
_diffrn_reflns_limit_k_max 10
_diffrn_reflns_limit_k_min -9
_diffrn_reflns_limit_l_max 37
_diffrn_reflns_limit_l_min -37
_diffrn_reflns_number 25126
_diffrn_reflns_theta_full 72.89
_diffrn_reflns_theta_max 72.89
_diffrn_reflns_theta_min 3.04
_diffrn_standards_decay_% -0.03
_diffrn_standards_number 167
_exptl_absorpt_coefficient_mu 10.420
_exptl_absorpt_correction_T_max 0.659
_exptl_absorpt_correction_T_min 0.310
_exptl_absorpt_correction_type multi-scan
_exptl_absorpt_process_details 'Sadabs (Sheldrick,1996)'
_exptl_crystal_colour Colourless
_exptl_crystal_density_diffrn 1.864
_exptl_crystal_density_method 'not measured'
_exptl_crystal_description block
_exptl_crystal_F_000 2304
_exptl_crystal_size_max 0.43
_exptl_crystal_size_mid 0.11
_exptl_crystal_size_min 0.04
_refine_diff_density_max 0.862
_refine_diff_density_min -0.556
_refine_diff_density_rms 0.131
_refine_ls_extinction_method none
_refine_ls_goodness_of_fit_ref 0.998
_refine_ls_hydrogen_treatment constr
_refine_ls_matrix_type full
_refine_ls_number_parameters 280
_refine_ls_number_reflns 4105
_refine_ls_number_restraints 0
_refine_ls_restrained_S_all 0.998
_refine_ls_R_factor_all 0.0426
_refine_ls_R_factor_gt 0.0367
_refine_ls_shift/su_max 0.001
_refine_ls_shift/su_mean 0.000
_refine_ls_structure_factor_coef Fsqd
_refine_ls_weighting_details 'calc w=1/[\s^2^(Fo^2^)+(0.0594P)^2^] where P=(Fo^2^+2Fc^2^)/3'
_refine_ls_weighting_scheme calc
_refine_ls_wR_factor_gt 0.0878
_refine_ls_wR_factor_ref 0.0902
_reflns_number_gt 3538
_reflns_number_total 4105
_reflns_threshold_expression I>2\s(I)
_cod_data_source_file ic050617nsi20050421_105217.cif
_cod_data_source_block Complex4
_cod_depositor_comments
;
The following automatic conversions were performed:
'_symmetry_cell_setting' value 'Monoclinic' changed to 'monoclinic'
according to '/home/saulius/struct/CIF-dictionaries/cif_core.dic'
dictionary named 'cif_core.dic' version 2.4.1 from
2010-06-29.

'_geom_angle_publ_flag' value 'Y' changed to 'y' according to
'/home/saulius/struct/CIF-dictionaries/cif_core.dic' dictionary named
'cif_core.dic' version 2.4.1 from 2010-06-29 (58
times).

'_geom_bond_publ_flag' value 'Y' changed to 'y' according to
'/home/saulius/struct/CIF-dictionaries/cif_core.dic' dictionary named
'cif_core.dic' version 2.4.1 from 2010-06-29 (37 times).

Automatic conversion script
Id: cif_fix_enum 1527 2010-12-29 10:47:43Z saulius 
;
_cod_original_formula_sum 'C19 H16 Ag1 F7 O2 S2'
_cod_database_code 4309828

loop_
_symmetry_equiv_pos_as_xyz
'x, y, z'
'-x, y, -z+1/2'
'x+1/2, y+1/2, z'
'-x+1/2, y+1/2, -z+1/2'
'-x, -y, -z'
'x, -y, z-1/2'
'-x+1/2, -y+1/2, -z'
'x+1/2, -y+1/2, z-1/2'

loop_
_atom_site_label
_atom_site_type_symbol
_atom_site_fract_x
_atom_site_fract_y
_atom_site_fract_z
_atom_site_U_iso_or_equiv
_atom_site_adp_type
_atom_site_occupancy
_atom_site_symmetry_multiplicity
_atom_site_calc_flag
_atom_site_refinement_flags
_atom_site_disorder_assembly
_atom_site_disorder_group
Ag1 Ag 0.091685(13) 0.43007(3) 0.278861(7) 0.01585(9) Uani 1 1 d . . .
S1 S 0.06803(4) 0.14625(9) 0.29967(2) 0.01395(16) Uani 1 1 d . . .
S2 S 0.23162(5) -0.42929(9) 0.30219(3) 0.01515(17) Uani 1 1 d . . .
F21 F 0.08037(14) 0.8468(3) 0.16565(7) 0.0348(5) Uani 1 1 d . . .
F22 F 0.14556(13) 0.6569(3) 0.14144(8) 0.0441(7) Uani 1 1 d . . .
F31 F -0.01230(15) 0.5475(3) 0.08857(7) 0.0350(6) Uani 1 1 d . . .
F32 F -0.05444(11) 0.7835(3) 0.10323(7) 0.0266(5) Uani 1 1 d . . .
F41 F 0.09238(16) 0.6746(3) 0.04897(8) 0.0488(7) Uani 1 1 d . . .
F42 F 0.07677(14) 0.9119(3) 0.07326(8) 0.0358(6) Uani 1 1 d . . .
F43 F -0.02136(14) 0.7956(3) 0.02472(7) 0.0388(6) Uani 1 1 d . . .
O1 O 0.10134(14) 0.4779(3) 0.20147(8) 0.0238(5) Uani 1 1 d . . .
O2 O -0.01747(15) 0.6071(3) 0.18845(9) 0.0255(6) Uani 1 1 d . . .
C1 C 0.0503(2) 0.5789(4) 0.18301(11) 0.0173(7) Uani 1 1 d . . .
C2 C 0.07347(19) 0.6942(4) 0.14825(11) 0.0202(7) Uani 1 1 d . . .
C3 C 0.01073(19) 0.7003(4) 0.10092(10) 0.0173(6) Uani 1 1 d . . .
C4 C 0.0407(2) 0.7730(5) 0.06137(11) 0.0249(8) Uani 1 1 d . . .
C11 C 0.10343(18) 0.1407(4) 0.36089(10) 0.0147(6) Uani 1 1 d . . .
C12 C 0.18144(19) 0.0971(4) 0.38524(11) 0.0190(7) Uani 1 1 d . . .
H12 H 0.2200 0.0653 0.3694 0.023 Uiso 1 1 calc R . .
C13 C 0.2023(2) 0.1008(4) 0.43313(12) 0.0232(7) Uani 1 1 d . . .
H13 H 0.2552 0.0695 0.4500 0.028 Uiso 1 1 calc R . .
C14 C 0.1469(2) 0.1495(4) 0.45659(11) 0.0230(7) Uani 1 1 d . . .
H14 H 0.1621 0.1537 0.4893 0.028 Uiso 1 1 calc R . .
C15 C 0.0694(2) 0.1920(4) 0.43181(11) 0.0237(8) Uani 1 1 d . . .
H15 H 0.0310 0.2246 0.4476 0.028 Uiso 1 1 calc R . .
C16 C 0.0473(2) 0.1873(4) 0.38413(11) 0.0211(7) Uani 1 1 d . . .
H16 H -0.0061 0.2158 0.3674 0.025 Uiso 1 1 calc R . .
C17 C 0.14318(19) 0.0362(4) 0.27945(10) 0.0157(6) Uani 1 1 d . . .
H17A H 0.1329 0.0526 0.2459 0.019 Uiso 1 1 calc R . .
H17B H 0.1975 0.0799 0.2945 0.019 Uiso 1 1 calc R . .
C18 C 0.14245(18) -0.1436(4) 0.28931(10) 0.0145(6) Uani 1 1 d . . .
H18A H 0.1465 -0.1604 0.3223 0.017 Uiso 1 1 calc R . .
H18B H 0.0906 -0.1906 0.2712 0.017 Uiso 1 1 calc R . .
C19 C 0.21260(18) -0.2286(4) 0.27702(10) 0.0166(6) Uani 1 1 d . . .
H19A H 0.2622 -0.1627 0.2879 0.020 Uiso 1 1 calc R . .
H19B H 0.2006 -0.2374 0.2431 0.020 Uiso 1 1 calc R . .
C21 C 0.25666(18) -0.3815(4) 0.36198(11) 0.0150(6) Uani 1 1 d . . .
C22 C 0.31830(19) -0.2717(4) 0.38028(11) 0.0191(7) Uani 1 1 d . . .
H22 H 0.3460 -0.2200 0.3609 0.023 Uiso 1 1 calc R . .
C23 C 0.3389(2) -0.2385(4) 0.42716(12) 0.0216(7) Uani 1 1 d . . .
H23 H 0.3799 -0.1615 0.4396 0.026 Uiso 1 1 calc R . .
C24 C 0.2999(2) -0.3173(4) 0.45597(11) 0.0230(7) Uani 1 1 d . . .
H24 H 0.3151 -0.2969 0.4881 0.028 Uiso 1 1 calc R . .
C25 C 0.2385(2) -0.4259(4) 0.43708(12) 0.0234(8) Uani 1 1 d . . .
H25 H 0.2113 -0.4788 0.4565 0.028 Uiso 1 1 calc R . .
C26 C 0.2163(2) -0.4583(4) 0.39043(11) 0.0195(7) Uani 1 1 d . . .
H26 H 0.1739 -0.5322 0.3779 0.023 Uiso 1 1 calc R . .

loop_
_atom_site_aniso_label
_atom_site_aniso_U_11
_atom_site_aniso_U_22
_atom_site_aniso_U_33
_atom_site_aniso_U_23
_atom_site_aniso_U_13
_atom_site_aniso_U_12
Ag1 0.02139(14) 0.01346(14) 0.01217(13) 0.00176(8) 0.00358(9) 0.00128(8)
S1 0.0154(4) 0.0141(4) 0.0114(3) 0.0015(3) 0.0019(3) 0.0013(3)
S2 0.0178(4) 0.0146(4) 0.0130(3) -0.0003(3) 0.0039(3) 0.0018(3)
F21 0.0510(14) 0.0289(12) 0.0181(10) 0.0019(9) -0.0019(9) -0.0211(10)
F22 0.0179(11) 0.078(2) 0.0393(13) 0.0332(13) 0.0127(10) 0.0135(11)
F31 0.0596(16) 0.0204(12) 0.0237(11) -0.0058(9) 0.0091(11) -0.0163(10)
F32 0.0178(10) 0.0354(13) 0.0261(10) 0.0098(9) 0.0050(8) 0.0068(8)
F41 0.0673(18) 0.0547(18) 0.0380(13) 0.0189(12) 0.0379(13) 0.0285(14)
F42 0.0375(13) 0.0387(14) 0.0302(12) 0.0115(10) 0.0074(10) -0.0146(10)
F43 0.0392(13) 0.0574(17) 0.0144(10) 0.0090(10) -0.0020(9) -0.0035(11)
O1 0.0259(13) 0.0301(14) 0.0157(11) 0.0075(10) 0.0063(10) 0.0087(10)
O2 0.0287(13) 0.0214(13) 0.0337(14) 0.0093(11) 0.0209(11) 0.0044(10)
C1 0.0195(16) 0.0182(18) 0.0130(15) 0.0019(12) 0.0021(13) 0.0002(12)
C2 0.0141(15) 0.029(2) 0.0163(15) 0.0045(14) 0.0017(12) -0.0007(13)
C3 0.0191(16) 0.0176(17) 0.0145(15) 0.0007(13) 0.0032(12) -0.0015(12)
C4 0.0256(18) 0.030(2) 0.0183(16) 0.0085(15) 0.0052(14) 0.0028(15)
C11 0.0170(15) 0.0136(16) 0.0121(14) 0.0010(12) 0.0014(12) -0.0031(12)
C12 0.0155(16) 0.0225(18) 0.0178(16) 0.0018(13) 0.0027(13) 0.0014(12)
C13 0.0237(18) 0.026(2) 0.0164(16) 0.0013(14) -0.0012(14) 0.0050(14)
C14 0.036(2) 0.0191(18) 0.0123(15) 0.0012(13) 0.0034(14) 0.0044(14)
C15 0.0302(19) 0.025(2) 0.0188(16) 0.0031(14) 0.0124(14) 0.0089(15)
C16 0.0214(17) 0.0250(19) 0.0168(15) 0.0011(14) 0.0049(13) 0.0065(14)
C17 0.0180(15) 0.0168(17) 0.0127(14) 0.0020(12) 0.0049(12) -0.0009(12)
C18 0.0169(15) 0.0123(16) 0.0146(14) 0.0008(12) 0.0047(12) 0.0019(12)
C19 0.0171(15) 0.0191(17) 0.0140(14) 0.0018(12) 0.0046(12) 0.0012(12)
C21 0.0154(15) 0.0140(16) 0.0142(14) 0.0017(12) 0.0016(12) 0.0032(12)
C22 0.0142(15) 0.0218(18) 0.0203(15) 0.0029(14) 0.0027(12) 0.0009(12)
C23 0.0189(17) 0.0183(18) 0.0235(16) -0.0009(14) -0.0016(13) 0.0013(13)
C24 0.0225(17) 0.029(2) 0.0142(15) -0.0007(14) -0.0002(13) 0.0068(14)
C25 0.0265(19) 0.027(2) 0.0157(16) 0.0037(14) 0.0030(14) 0.0014(14)
C26 0.0207(17) 0.0181(17) 0.0194(16) 0.0030(13) 0.0050(13) 0.0002(13)

loop_
_atom_type_symbol
_atom_type_description
_atom_type_scat_dispersion_real
_atom_type_scat_dispersion_imag
_atom_type_scat_source
C C 0.0181 0.0091 'International Tables Vol C Tables 4.2.6.8 and 6.1.1.4'
H H 0.0000 0.0000 'International Tables Vol C Tables 4.2.6.8 and 6.1.1.4'
O O 0.0492 0.0322 'International Tables Vol C Tables 4.2.6.8 and 6.1.1.4'
F F 0.0727 0.0534 'International Tables Vol C Tables 4.2.6.8 and 6.1.1.4'
S S 0.3331 0.5567 'International Tables Vol C Tables 4.2.6.8 and 6.1.1.4'
Ag Ag 0.1306 4.2820 'International Tables Vol C Tables 4.2.6.8 and 6.1.1.4'

loop_
_geom_angle_atom_site_label_1
_geom_angle_atom_site_label_2
_geom_angle_atom_site_label_3
_geom_angle_site_symmetry_1
_geom_angle_site_symmetry_2
_geom_angle_site_symmetry_3
_geom_angle
_geom_angle_publ_flag
O2 AG1 O1 2 . . 119.42(9) y
O2 AG1 S1 2 . . 110.23(6) y
O1 AG1 S1 . . . 117.07(7) y
O2 AG1 S2 2 . 1_565 99.84(6) y
O1 AG1 S2 . . 1_565 83.68(6) y
S1 AG1 S2 . . 1_565 123.91(2) y
O2 AG1 AG1 2 . 2 69.97(7) y
O1 AG1 AG1 . . 2 77.49(6) y
S1 AG1 AG1 . . 2 86.213(17) y
S2 AG1 AG1 1_565 . 2 149.533(18 y
C11 S1 C17 . . . 105.05(14) y
C11 S1 AG1 . . . 104.54(11) y
C17 S1 AG1 . . . 102.35(10) y
C21 S2 C19 . . . 100.63(15) y
C21 S2 AG1 . . 1_545 109.25(11) y
C19 S2 AG1 . . 1_545 104.49(10) y
C1 O1 AG1 . . . 108.9(2) y
C1 O2 AG1 . . 2 125.1(2) y
O1 C1 O2 . . . 130.3(3) y
O1 C1 C2 . . . 116.5(3) y
O2 C1 C2 . . . 113.1(3) y
F22 C2 F21 . . . 106.6(3) y
F22 C2 C3 . . . 108.0(3) y
F21 C2 C3 . . . 107.0(3) y
F22 C2 C1 . . . 112.0(3) y
F21 C2 C1 . . . 109.0(3) y
C3 C2 C1 . . . 113.9(3) y
F32 C3 F31 . . . 108.4(3) y
F32 C3 C2 . . . 110.8(3) y
F31 C3 C2 . . . 107.7(3) y
F32 C3 C4 . . . 107.2(3) y
F31 C3 C4 . . . 106.7(3) y
C2 C3 C4 . . . 115.7(3) y
F42 C4 F43 . . . 108.5(3) y
F42 C4 F41 . . . 108.5(3) y
F43 C4 F41 . . . 107.4(3) y
F42 C4 C3 . . . 111.3(3) y
F43 C4 C3 . . . 109.9(3) y
F41 C4 C3 . . . 111.2(3) y
C16 C11 C12 . . . 120.3(3) y
C16 C11 S1 . . . 115.2(2) y
C12 C11 S1 . . . 124.5(2) y
C11 C12 C13 . . . 119.1(3) y
C11 C12 H12 . . . 120.5 ?
C13 C12 H12 . . . 120.5 ?
C14 C13 C12 . . . 121.0(3) y
C14 C13 H13 . . . 119.5 ?
C12 C13 H13 . . . 119.5 ?
C15 C14 C13 . . . 119.2(3) y
C15 C14 H14 . . . 120.4 ?
C13 C14 H14 . . . 120.4 ?
C14 C15 C16 . . . 120.6(3) y
C14 C15 H15 . . . 119.7 ?
C16 C15 H15 . . . 119.7 ?
C15 C16 C11 . . . 119.8(3) y
C15 C16 H16 . . . 120.1 ?
C11 C16 H16 . . . 120.1 ?
C18 C17 S1 . . . 112.7(2) y
C18 C17 H17A . . . 109.1 ?
S1 C17 H17A . . . 109.1 ?
C18 C17 H17B . . . 109.1 ?
S1 C17 H17B . . . 109.1 ?
H17A C17 H17B . . . 107.8 ?
C19 C18 C17 . . . 111.0(2) y
C19 C18 H18A . . . 109.4 ?
C17 C18 H18A . . . 109.4 ?
C19 C18 H18B . . . 109.4 ?
C17 C18 H18B . . . 109.4 ?
H18A C18 H18B . . . 108 ?
C18 C19 S2 . . . 112.8(2) y
C18 C19 H19A . . . 109 ?
S2 C19 H19A . . . 109 ?
C18 C19 H19B . . . 109 ?
S2 C19 H19B . . . 109 ?
H19A C19 H19B . . . 107.8 ?
C26 C21 C22 . . . 120.4(3) y
C26 C21 S2 . . . 119.7(3) y
C22 C21 S2 . . . 119.9(2) y
C23 C22 C21 . . . 119.5(3) y
C23 C22 H22 . . . 120.2 ?
C21 C22 H22 . . . 120.2 ?
C22 C23 C24 . . . 120.4(3) y
C22 C23 H23 . . . 119.8 ?
C24 C23 H23 . . . 119.8 ?
C25 C24 C23 . . . 119.2(3) y
C25 C24 H24 . . . 120.4 ?
C23 C24 H24 . . . 120.4 ?
C26 C25 C24 . . . 121.1(3) y
C26 C25 H25 . . . 119.4 ?
C24 C25 H25 . . . 119.4 ?
C25 C26 C21 . . . 119.4(3) y
C25 C26 H26 . . . 120.3 ?
C21 C26 H26 . . . 120.3 ?

loop_
_geom_bond_atom_site_label_1
_geom_bond_atom_site_label_2
_geom_bond_site_symmetry_1
_geom_bond_site_symmetry_2
_geom_bond_distance
_geom_bond_publ_flag
Ag1 O2 . 2 2.330(2) y
Ag1 O1 . . 2.417(2) y
Ag1 S1 . . 2.5027(8) y
Ag1 S2 . 1_565 2.5913(8) y
Ag1 Ag1 . 2 3.1594(4) y
S1 C11 . . 1.783(3) y
S1 C17 . . 1.814(3) y
S2 C21 . . 1.783(3) y
S2 C19 . . 1.826(3) y
S2 Ag1 . 1_545 2.5913(8) y
F21 C2 . . 1.366(4) y
F22 C2 . . 1.343(4) y
F31 C3 . . 1.353(4) y
F32 C3 . . 1.332(4) y
F41 C4 . . 1.331(4) y
F42 C4 . . 1.313(4) y
F43 C4 . . 1.327(4) y
O1 C1 . . 1.233(4) y
O2 C1 . . 1.238(4) y
O2 Ag1 . 2 2.330(2) y
C1 C2 . . 1.549(4) y
C2 C3 . . 1.541(4) y
C3 C4 . . 1.543(4) y
C11 C16 . . 1.389(4) y
C11 C12 . . 1.390(4) y
C12 C13 . . 1.392(5) y
C12 H12 . . 0.95 ?
C13 C14 . . 1.387(5) y
C13 H13 . . 0.95 ?
C14 C15 . . 1.385(5) y
C14 H14 . . 0.95 ?
C15 C16 . . 1.386(5) y
C15 H15 . . 0.95 ?
C16 H16 . . 0.95 ?
C17 C18 . . 1.524(4) y
C17 H17a . . 0.99 ?
C17 H17b . . 0.99 ?
C18 C19 . . 1.524(4) y
C18 H18a . . 0.99 ?
C18 H18b . . 0.99 ?
C19 H19a . . 0.99 ?
C19 H19b . . 0.99 ?
C21 C26 . . 1.394(4) y
C21 C22 . . 1.394(4) y
C22 C23 . . 1.390(5) y
C22 H22 . . 0.95 ?
C23 C24 . . 1.394(5) y
C23 H23 . . 0.95 ?
C24 C25 . . 1.388(5) y
C24 H24 . . 0.95 ?
C25 C26 . . 1.382(5) y
C25 H25 . . 0.95 ?
C26 H26 . . 0.95 ?

loop_
_geom_torsion_atom_site_label_1
_geom_torsion_atom_site_label_2
_geom_torsion_atom_site_label_3
_geom_torsion_atom_site_label_4
_geom_torsion_site_symmetry_1
_geom_torsion_site_symmetry_2
_geom_torsion_site_symmetry_3
_geom_torsion_site_symmetry_4
_geom_torsion
_geom_torsion_publ_flag
O2 AG1 S1 C11 2 . . . -61.34(13) ?
O1 AG1 S1 C11 . . . . 157.74(12) ?
S2 AG1 S1 C11 1_565 . . . 56.52(11) ?
AG1 AG1 S1 C11 2 . . . -128.37(11) ?
O2 AG1 S1 C17 2 . . . -170.69(12) ?
O1 AG1 S1 C17 . . . . 48.39(12) ?
S2 AG1 S1 C17 1_565 . . . -52.83(11) ?
AG1 AG1 S1 C17 2 . . . 122.28(10) ?
O2 AG1 O1 C1 2 . . . -13.8(3) ?
S1 AG1 O1 C1 . . . . 123.5(2) ?
S2 AG1 O1 C1 1_565 . . . -111.5(2) ?
AG1 AG1 O1 C1 2 . . . 44.4(2) ?
AG1 O1 C1 O2 . . . . -31.4(5) ?
AG1 O1 C1 C2 . . . . 146.7(2) ?
AG1 O2 C1 O1 2 . . . -18.9(5) ?
AG1 O2 C1 C2 2 . . . 163.0(2) ?
O1 C1 C2 F22 . . . . 4.3(4) ?
O2 C1 C2 F22 . . . . -177.3(3) ?
O1 C1 C2 F21 . . . . -113.4(3) ?
O2 C1 C2 F21 . . . . 65.0(4) ?
O1 C1 C2 C3 . . . . 127.2(3) ?
O2 C1 C2 C3 . . . . -54.4(4) ?
F22 C2 C3 F32 . . . . -160.5(3) ?
F21 C2 C3 F32 . . . . -46.2(3) ?
C1 C2 C3 F32 . . . . 74.4(4) ?
F22 C2 C3 F31 . . . . 81.1(3) ?
F21 C2 C3 F31 . . . . -164.5(2) ?
C1 C2 C3 F31 . . . . -44.0(4) ?
F22 C2 C3 C4 . . . . -38.2(4) ?
F21 C2 C3 C4 . . . . 76.2(3) ?
C1 C2 C3 C4 . . . . -163.3(3) ?
F32 C3 C4 F42 . . . . 74.5(3) ?
F31 C3 C4 F42 . . . . -169.6(3) ?
C2 C3 C4 F42 . . . . -49.8(4) ?
F32 C3 C4 F43 . . . . -45.7(4) ?
F31 C3 C4 F43 . . . . 70.3(4) ?
C2 C3 C4 F43 . . . . -169.9(3) ?
F32 C3 C4 F41 . . . . -164.4(3) ?
F31 C3 C4 F41 . . . . -48.5(4) ?
C2 C3 C4 F41 . . . . 71.3(4) ?
C17 S1 C11 C16 . . . . -166.7(3) ?
AG1 S1 C11 C16 . . . . 85.9(3) ?
C17 S1 C11 C12 . . . . 14.6(3) ?
AG1 S1 C11 C12 . . . . -92.8(3) ?
C16 C11 C12 C13 . . . . 0.0(5) ?
S1 C11 C12 C13 . . . . 178.7(3) ?
C11 C12 C13 C14 . . . . -1.0(5) ?
C12 C13 C14 C15 . . . . 1.3(6) ?
C13 C14 C15 C16 . . . . -0.5(6) ?
C14 C15 C16 C11 . . . . -0.5(6) ?
C12 C11 C16 C15 . . . . 0.7(5) ?
S1 C11 C16 C15 . . . . -178.0(3) ?
C11 S1 C17 C18 . . . . 69.7(2) ?
AG1 S1 C17 C18 . . . . 178.68(19) ?
S1 C17 C18 C19 . . . . -173.3(2) ?
C17 C18 C19 S2 . . . . 164.2(2) ?
C21 S2 C19 C18 . . . . -61.7(2) ?
AG1 S2 C19 C18 1_545 . . . 51.5(2) ?
C19 S2 C21 C26 . . . . 127.6(3) ?
AG1 S2 C21 C26 1_545 . . . 18.0(3) ?
C19 S2 C21 C22 . . . . -54.6(3) ?
AG1 S2 C21 C22 1_545 . . . -164.2(2) ?
C26 C21 C22 C23 . . . . -0.4(5) ?
S2 C21 C22 C23 . . . . -178.3(2) ?
C21 C22 C23 C24 . . . . 1.7(5) ?
C22 C23 C24 C25 . . . . -1.9(5) ?
C23 C24 C25 C26 . . . . 0.8(5) ?
C24 C25 C26 C21 . . . . 0.5(5) ?
C22 C21 C26 C25 . . . . -0.7(5) ?
S2 C21 C26 C25 . . . . 177.1(3) ?
